data_4327565
loop_
_publ_author_name
'Michael C. Janzen'
'Michael C. Jennings'
'Richard J. Puddephatt'

_publ_section_title
;
 Mechanism of Oxidative Addition of Mercury(II) Compounds to Platinum(II)
;
_journal_name_full 'Inorganic Chemistry'
_journal_page_first 1728
_journal_page_last 1729
_journal_paper_doi 10.1021/ic001145+
_journal_volume 40
_journal_year 2001
_chemical_formula_sum 'C29 H42 F6 Hg N2 O4 Pt'
_chemical_formula_weight 992.33
_chemical_name_systematic
; 
? 
;
_space_group_IT_number 14
_symmetry_cell_setting monoclinic
_symmetry_space_group_name_Hall '-P 2ybc'
_symmetry_space_group_name_H-M 'P 1 21/c 1'
_atom_sites_solution_hydrogens geom
_atom_sites_solution_primary Patterson
_atom_sites_solution_secondary difmap
_audit_creation_method SHELXL-97
_cell_angle_alpha 90.00
_cell_angle_beta 97.7250(10)
_cell_angle_gamma 90.00
_cell_formula_units_Z 8
_cell_length_a 15.5898(3)
_cell_length_b 24.8677(5)
_cell_length_c 18.4731(4)
_cell_measurement_temperature 150(2)
_cell_volume 7096.7(3)
_computing_cell_refinement 'Nonius DENZO'
_computing_data_collection 'Nonius COLLECT'
_computing_data_reduction 'Nonius DENZO'
_computing_molecular_graphics 'Bruker SHELXTL'
_computing_publication_material 'Bruker SHELXTL'
_computing_structure_refinement 'SHELXL-97 (Sheldrick, 1997)'
_computing_structure_solution 'SHELXS-97 (Sheldrick, 1990)'
_diffrn_ambient_temperature 150(2)
_diffrn_measured_fraction_theta_full 0.980
_diffrn_measured_fraction_theta_max 0.980
_diffrn_measurement_device_type 'Nonius Kappa CCD'
_diffrn_measurement_method 'phi/omega scans'
_diffrn_radiation_monochromator graphite
_diffrn_radiation_source 'fine-focus sealed tube'
_diffrn_radiation_type MoK\a
_diffrn_radiation_wavelength 0.71073
_diffrn_reflns_av_R_equivalents 0.0780
_diffrn_reflns_av_sigmaI/netI 0.0750
_diffrn_reflns_limit_h_max 20
_diffrn_reflns_limit_h_min -20
_diffrn_reflns_limit_k_max 32
_diffrn_reflns_limit_k_min -32
_diffrn_reflns_limit_l_max 23
_diffrn_reflns_limit_l_min -23
_diffrn_reflns_number 43596
_diffrn_reflns_theta_full 27.47
_diffrn_reflns_theta_max 27.47
_diffrn_reflns_theta_min 2.56
_exptl_absorpt_coefficient_mu 8.324
_exptl_absorpt_correction_T_max 0.1891
_exptl_absorpt_correction_T_min 0.1441
_exptl_absorpt_correction_type integration
_exptl_crystal_colour 'dark yellow'
_exptl_crystal_density_diffrn 1.858
_exptl_crystal_description 'cut block'
_exptl_crystal_F_000 3792
_exptl_crystal_size_max 0.38
_exptl_crystal_size_mid 0.30
_exptl_crystal_size_min 0.30
_refine_diff_density_max 1.675
_refine_diff_density_min -3.754
_refine_diff_density_rms 0.276
_refine_ls_extinction_method none
_refine_ls_goodness_of_fit_ref 0.992
_refine_ls_hydrogen_treatment mixed
_refine_ls_matrix_type full
_refine_ls_number_parameters 717
_refine_ls_number_reflns 15921
_refine_ls_number_restraints 0
_refine_ls_restrained_S_all 0.992
_refine_ls_R_factor_all 0.0732
_refine_ls_R_factor_gt 0.0513
_refine_ls_shift/su_max 0.206
_refine_ls_shift/su_mean 0.007
_refine_ls_structure_factor_coef Fsqd
_refine_ls_weighting_details 'calc w=1/[\s^2^(Fo^2^)+(0.0844P)^2^+0.0000P] where P=(Fo^2^+2Fc^2^)/3'
_refine_ls_weighting_scheme calc
_refine_ls_wR_factor_gt 0.1315
_refine_ls_wR_factor_ref 0.1403
_reflns_number_gt 11570
_reflns_number_total 15921
_reflns_threshold_expression >2sigma(I)
_cod_data_source_file ic0011452B_3.cif
_cod_data_source_block 00098
_cod_database_code 4327565

loop_
_symmetry_equiv_pos_as_xyz
'x, y, z'
'-x, y+1/2, -z+1/2'
'-x, -y, -z'
'x, -y-1/2, z-1/2'

loop_
_atom_site_label
_atom_site_type_symbol
_atom_site_fract_x
_atom_site_fract_y
_atom_site_fract_z
_atom_site_U_iso_or_equiv
_atom_site_adp_type
_atom_site_occupancy
_atom_site_symmetry_multiplicity
_atom_site_calc_flag
_atom_site_refinement_flags
_atom_site_disorder_assembly
_atom_site_disorder_group
Pt1 Pt 0.877054(19) 0.583905(13) 0.362303(16) 0.02178(9) Uani 1 1 d . . .
Pt2 Pt 0.462815(19) 0.507436(13) 0.804818(16) 0.02144(9) Uani 1 1 d . . .
Hg1 Hg 1.01430(2) 0.529978(14) 0.385865(18) 0.02785(9) Uani 1 1 d . . .
Hg2 Hg 0.46903(2) 0.562729(13) 0.919258(17) 0.02730(9) Uani 1 1 d . . .
N1 N 0.7639(4) 0.6342(3) 0.3431(4) 0.0257(15) Uani 1 1 d . . .
C2 C 0.7047(5) 0.6337(3) 0.2848(4) 0.0226(17) Uani 1 1 d . . .
H2A H 0.7064 0.6055 0.2503 0.027 Uiso 1 1 calc R . .
C3 C 0.6395(5) 0.6724(3) 0.2712(5) 0.0273(18) Uani 1 1 d . . .
H3A H 0.5973 0.6697 0.2292 0.033 Uiso 1 1 calc R . .
C4 C 0.6371(5) 0.7147(3) 0.3196(4) 0.0217(17) Uani 1 1 d . . .
C5 C 0.6984(5) 0.7143(3) 0.3814(4) 0.0246(18) Uani 1 1 d . . .
H5A H 0.6987 0.7425 0.4161 0.030 Uiso 1 1 calc R . .
C6 C 0.7603(5) 0.6729(3) 0.3937(4) 0.0229(17) Uani 1 1 d . . .
C7 C 0.8251(5) 0.6700(3) 0.4603(4) 0.0222(17) Uani 1 1 d . . .
C8 C 0.8254(5) 0.7039(3) 0.5184(5) 0.0264(18) Uani 1 1 d . . .
H8A H 0.7831 0.7315 0.5166 0.032 Uiso 1 1 calc R . .
C9 C 0.8866(5) 0.6988(3) 0.5802(4) 0.0266(18) Uani 1 1 d . . .
C10 C 0.9445(5) 0.6571(4) 0.5799(5) 0.0301(19) Uani 1 1 d . . .
H10A H 0.9868 0.6516 0.6212 0.036 Uiso 1 1 calc R . .
C11 C 0.9422(6) 0.6231(4) 0.5201(4) 0.030(2) Uani 1 1 d . . .
H11A H 0.9822 0.5942 0.5213 0.036 Uiso 1 1 calc R . .
N12 N 0.8834(4) 0.6307(3) 0.4602(4) 0.0239(15) Uani 1 1 d . . .
C13 C 0.5689(5) 0.7587(3) 0.3048(4) 0.0274(18) Uani 1 1 d . . .
C14 C 0.4783(6) 0.7324(4) 0.2993(6) 0.045(3) Uani 1 1 d . . .
H14A H 0.4714 0.7152 0.3459 0.068 Uiso 1 1 calc R . .
H14B H 0.4723 0.7053 0.2604 0.068 Uiso 1 1 calc R . .
H14C H 0.4337 0.7600 0.2881 0.068 Uiso 1 1 calc R . .
C15 C 0.5780(6) 0.8018(4) 0.3637(5) 0.040(2) Uani 1 1 d . . .
H15A H 0.6354 0.8185 0.3666 0.060 Uiso 1 1 calc R . .
H15B H 0.5712 0.7855 0.4109 0.060 Uiso 1 1 calc R . .
H15C H 0.5333 0.8293 0.3516 0.060 Uiso 1 1 calc R . .
C16 C 0.5808(7) 0.7861(4) 0.2312(5) 0.041(2) Uani 1 1 d . . .
H16A H 0.6384 0.8025 0.2351 0.062 Uiso 1 1 calc R . .
H16B H 0.5366 0.8140 0.2199 0.062 Uiso 1 1 calc R . .
H16C H 0.5749 0.7591 0.1921 0.062 Uiso 1 1 calc R . .
C17 C 0.8891(6) 0.7387(4) 0.6433(5) 0.037(2) Uani 1 1 d . . .
C18 C 0.9612(8) 0.7258(5) 0.7064(6) 0.065(4) Uani 1 1 d . . .
H18A H 0.9508 0.6903 0.7265 0.098 Uiso 1 1 calc R . .
H18B H 0.9614 0.7531 0.7447 0.098 Uiso 1 1 calc R . .
H18C H 1.0174 0.7259 0.6880 0.098 Uiso 1 1 calc R . .
C19 C 0.9073(8) 0.7950(4) 0.6137(6) 0.059(3) Uani 1 1 d . . .
H19A H 0.9090 0.8215 0.6531 0.089 Uiso 1 1 calc R . .
H19B H 0.8613 0.8046 0.5743 0.089 Uiso 1 1 calc R . .
H19C H 0.9631 0.7946 0.5948 0.089 Uiso 1 1 calc R . .
C20 C 0.8005(7) 0.7393(5) 0.6710(6) 0.059(3) Uani 1 1 d . . .
H20A H 0.7888 0.7037 0.6904 0.088 Uiso 1 1 calc R . .
H20B H 0.7554 0.7482 0.6305 0.088 Uiso 1 1 calc R . .
H20C H 0.8007 0.7663 0.7096 0.088 Uiso 1 1 calc R . .
C21 C 0.8592(6) 0.5426(4) 0.2650(5) 0.045(3) Uani 1 1 d . . .
H21A H 0.8047 0.5539 0.2364 0.068 Uiso 1 1 calc R . .
H21B H 0.8571 0.5039 0.2748 0.068 Uiso 1 1 calc R . .
H21C H 0.9074 0.5502 0.2375 0.068 Uiso 1 1 calc R . .
C22 C 0.9409(6) 0.6419(4) 0.3157(6) 0.044(3) Uani 1 1 d . . .
H22A H 0.9010 0.6713 0.2995 0.066 Uiso 1 1 calc R . .
H22B H 0.9649 0.6271 0.2735 0.066 Uiso 1 1 calc R . .
H22C H 0.9881 0.6557 0.3513 0.066 Uiso 1 1 calc R . .
O31 O 0.8020(3) 0.5233(2) 0.4114(3) 0.0279(13) Uani 1 1 d . . .
O32 O 0.9120(4) 0.4699(2) 0.4618(4) 0.0353(15) Uani 1 1 d . . .
C33 C 0.8364(5) 0.4841(3) 0.4472(4) 0.0251(18) Uani 1 1 d . . .
C34 C 0.7688(6) 0.4468(4) 0.4746(6) 0.044(3) Uani 1 1 d . . .
F35 F 0.7252(4) 0.4193(3) 0.4187(4) 0.0641(19) Uani 1 1 d . . .
F36 F 0.7077(4) 0.4738(2) 0.5050(4) 0.0538(16) Uani 1 1 d . . .
F37 F 0.8025(4) 0.4115(2) 0.5247(4) 0.0522(16) Uani 1 1 d . . .
O41 O 1.1311(4) 0.4851(3) 0.3949(4) 0.0470(19) Uani 1 1 d . . .
O42 O 1.0828(8) 0.4471(6) 0.2884(7) 0.128(5) Uani 1 1 d . . .
C43 C 1.1427(9) 0.4612(6) 0.3397(7) 0.068(4) Uani 1 1 d . . .
C44 C 1.2319(8) 0.4363(5) 0.3381(8) 0.063(4) Uani 1 1 d . . .
F45 F 1.2351(6) 0.4039(5) 0.2860(6) 0.128(4) Uani 1 1 d . . .
F46 F 1.2918(6) 0.4729(4) 0.3363(6) 0.105(3) Uani 1 1 d . . .
F47 F 1.2588(4) 0.4110(3) 0.4006(5) 0.092(3) Uani 1 1 d . . .
N51 N 0.5833(4) 0.4654(3) 0.8253(4) 0.0224(14) Uani 1 1 d . . .
C52 C 0.6410(5) 0.4689(4) 0.8849(5) 0.032(2) Uani 1 1 d . . .
H52A H 0.6268 0.4893 0.9251 0.039 Uiso 1 1 calc R . .
C53 C 0.7211(6) 0.4439(4) 0.8908(5) 0.037(2) Uani 1 1 d . . .
H53A H 0.7598 0.4470 0.9349 0.045 Uiso 1 1 calc R . .
C54 C 0.7451(6) 0.4150(4) 0.8345(5) 0.033(2) Uani 1 1 d . A .
C55 C 0.6848(5) 0.4118(4) 0.7711(5) 0.031(2) Uani 1 1 d . . .
H55A H 0.6990 0.3925 0.7299 0.037 Uiso 1 1 calc R . .
C56 C 0.6057(5) 0.4363(3) 0.7679(4) 0.0257(18) Uani 1 1 d . . .
C57 C 0.5381(5) 0.4341(3) 0.7025(4) 0.0202(16) Uani 1 1 d . . .
C58 C 0.5504(6) 0.4073(3) 0.6392(4) 0.0278(19) Uani 1 1 d . . .
H58A H 0.6043 0.3901 0.6365 0.033 Uiso 1 1 calc R . .
C59 C 0.4866(5) 0.4048(3) 0.5795(4) 0.0230(17) Uani 1 1 d . . .
C60 C 0.4099(5) 0.4315(3) 0.5868(5) 0.0241(17) Uani 1 1 d . . .
H60A H 0.3637 0.4310 0.5477 0.029 Uiso 1 1 calc R . .
C61 C 0.4003(5) 0.4584(3) 0.6495(4) 0.0251(18) Uani 1 1 d . . .
H61A H 0.3472 0.4764 0.6528 0.030 Uiso 1 1 calc R . .
N62 N 0.4640(4) 0.4603(3) 0.7072(4) 0.0238(15) Uani 1 1 d . . .
C63 C 0.8336(7) 0.3885(5) 0.8372(6) 0.051(3) Uiso 1 1 d . . .
C64 C 0.827(3) 0.3342(15) 0.810(2) 0.081(11) Uiso 0.40 1 d P A 1
H64A H 0.7974 0.3118 0.8421 0.121 Uiso 0.40 1 calc PR A 1
H64B H 0.8851 0.3199 0.8073 0.121 Uiso 0.40 1 calc PR A 1
H64C H 0.7940 0.3341 0.7605 0.121 Uiso 0.40 1 calc PR A 1
C65 C 0.886(2) 0.4302(13) 0.7809(18) 0.063(8) Uiso 0.40 1 d P A 1
H65A H 0.8428 0.4457 0.7431 0.094 Uiso 0.40 1 calc PR A 1
H65B H 0.9277 0.4091 0.7579 0.094 Uiso 0.40 1 calc PR A 1
H65C H 0.9157 0.4591 0.8102 0.094 Uiso 0.40 1 calc PR A 1
C66 C 0.888(2) 0.3920(14) 0.9054(19) 0.073(9) Uiso 0.40 1 d P A 1
H66A H 0.8638 0.3696 0.9415 0.109 Uiso 0.40 1 calc PR A 1
H66B H 0.8908 0.4294 0.9221 0.109 Uiso 0.40 1 calc PR A 1
H66C H 0.9459 0.3792 0.8997 0.109 Uiso 0.40 1 calc PR A 1
C64 C 0.9030(15) 0.4264(9) 0.8582(14) 0.074(6) Uiso 0.60 1 d P A 2
H64D H 0.9191 0.4254 0.9114 0.111 Uiso 0.60 1 calc PR A 2
H64E H 0.8837 0.4627 0.8433 0.111 Uiso 0.60 1 calc PR A 2
H64F H 0.9533 0.4167 0.8343 0.111 Uiso 0.60 1 calc PR A 2
C65 C 0.8384(15) 0.3469(9) 0.9058(12) 0.074(6) Uiso 0.60 1 d P A 2
H65D H 0.7801 0.3339 0.9105 0.110 Uiso 0.60 1 calc PR A 2
H65E H 0.8624 0.3655 0.9508 0.110 Uiso 0.60 1 calc PR A 2
H65F H 0.8755 0.3164 0.8973 0.110 Uiso 0.60 1 calc PR A 2
C66 C 0.8448(13) 0.3530(9) 0.7747(11) 0.058(5) Uiso 0.60 1 d P A 2
H66D H 0.8203 0.3175 0.7824 0.087 Uiso 0.60 1 calc PR A 2
H66E H 0.9066 0.3493 0.7708 0.087 Uiso 0.60 1 calc PR A 2
H66F H 0.8151 0.3687 0.7295 0.087 Uiso 0.60 1 calc PR A 2
C67 C 0.4994(6) 0.3766(4) 0.5080(5) 0.032(2) Uani 1 1 d . . .
C68 C 0.4258(6) 0.3371(4) 0.4858(5) 0.035(2) Uani 1 1 d . . .
H68A H 0.4266 0.3089 0.5231 0.052 Uiso 1 1 calc R . .
H68B H 0.4330 0.3207 0.4388 0.052 Uiso 1 1 calc R . .
H68C H 0.3703 0.3562 0.4814 0.052 Uiso 1 1 calc R . .
C69 C 0.5856(6) 0.3474(4) 0.5127(5) 0.037(2) Uani 1 1 d . . .
H69A H 0.5882 0.3192 0.5499 0.056 Uiso 1 1 calc R . .
H69B H 0.6329 0.3731 0.5258 0.056 Uiso 1 1 calc R . .
H69C H 0.5915 0.3312 0.4652 0.056 Uiso 1 1 calc R . .
C70 C 0.4981(7) 0.4210(4) 0.4494(5) 0.043(3) Uani 1 1 d . . .
H70A H 0.5454 0.4464 0.4638 0.065 Uiso 1 1 calc R . .
H70B H 0.4427 0.4401 0.4450 0.065 Uiso 1 1 calc R . .
H70C H 0.5055 0.4046 0.4024 0.065 Uiso 1 1 calc R . .
C71 C 0.3460(7) 0.5463(4) 0.7752(5) 0.044(3) Uani 1 1 d . . .
H71A H 0.3200 0.5338 0.7269 0.065 Uiso 1 1 calc R . .
H71B H 0.3558 0.5852 0.7737 0.065 Uiso 1 1 calc R . .
H71C H 0.3068 0.5384 0.8111 0.065 Uiso 1 1 calc R . .
C72 C 0.5250(7) 0.5686(4) 0.7595(5) 0.039(2) Uani 1 1 d . . .
H72A H 0.5336 0.5588 0.7096 0.059 Uiso 1 1 calc R . .
H72B H 0.5812 0.5750 0.7888 0.059 Uiso 1 1 calc R . .
H72C H 0.4898 0.6013 0.7583 0.059 Uiso 1 1 calc R . .
O71 O 0.3972(4) 0.4719(3) 0.9651(3) 0.0354(15) Uani 1 1 d . . .
O72 O 0.3949(4) 0.4412(2) 0.8494(3) 0.0308(14) Uani 1 1 d . . .
C73 C 0.3790(5) 0.4396(3) 0.9160(4) 0.0241(18) Uani 1 1 d . . .
C74 C 0.3255(7) 0.3907(4) 0.9318(5) 0.042(2) Uani 1 1 d . . .
F75 F 0.3472(5) 0.3459(3) 0.9009(4) 0.075(2) Uani 1 1 d . . .
F76 F 0.2415(4) 0.3999(4) 0.9083(4) 0.088(3) Uani 1 1 d . . .
F77 F 0.3293(4) 0.3806(3) 1.0029(3) 0.0570(17) Uani 1 1 d . . .
O81 O 0.4731(4) 0.6156(3) 1.0104(4) 0.0431(17) Uani 1 1 d . . .
O82 O 0.3457(9) 0.6453(5) 0.9653(7) 0.152(7) Uani 1 1 d . . .
C83 C 0.4113(7) 0.6459(4) 1.0077(5) 0.046(3) Uani 1 1 d . . .
C84 C 0.4175(9) 0.6867(4) 1.0697(7) 0.060(3) Uani 1 1 d . . .
F85 F 0.3478(6) 0.7154(4) 1.0723(6) 0.138(5) Uani 1 1 d . . .
F86 F 0.4799(6) 0.7229(3) 1.0644(4) 0.089(3) Uani 1 1 d . . .
F87 F 0.4398(6) 0.6635(3) 1.1343(3) 0.077(2) Uani 1 1 d . . .
C91 C 0.1396(17) 0.3415(11) 1.1060(14) 0.188(11) Uiso 1 1 d . . .
H91A H 0.2005 0.3424 1.0981 0.282 Uiso 1 1 calc R . .
H91B H 0.1074 0.3173 1.0702 0.282 Uiso 1 1 calc R . .
H91C H 0.1354 0.3284 1.1554 0.282 Uiso 1 1 calc R . .
C92 C 0.102(2) 0.3975(13) 1.0969(17) 0.212(13) Uiso 1 1 d . . .
H92A H 0.1084 0.4112 1.0477 0.255 Uiso 1 1 calc R . .
H92B H 0.1342 0.4218 1.1333 0.255 Uiso 1 1 calc R . .
C93 C 0.0060(16) 0.3985(10) 1.1067(13) 0.159(9) Uiso 1 1 d . . .
H93A H -0.0236 0.3718 1.0723 0.191 Uiso 1 1 calc R . .
H93B H 0.0018 0.3850 1.1566 0.191 Uiso 1 1 calc R . .
C94 C -0.0457(19) 0.4488(11) 1.0973(15) 0.186(11) Uiso 1 1 d . . .
H94A H -0.0429 0.4628 1.0475 0.223 Uiso 1 1 calc R . .
H94B H -0.0180 0.4758 1.1323 0.223 Uiso 1 1 calc R . .
C95 C -0.1385(15) 0.4440(9) 1.1079(13) 0.157(9) Uiso 1 1 d . . .
H95A H -0.1671 0.4789 1.0984 0.235 Uiso 1 1 calc R . .
H95B H -0.1425 0.4329 1.1582 0.235 Uiso 1 1 calc R . .
H95C H -0.1668 0.4172 1.0740 0.235 Uiso 1 1 calc R . .
C96 C 0.212(3) 0.676(2) 0.728(3) 0.41(3) Uiso 1 1 d . . .
H96A H 0.2656 0.6702 0.7075 0.615 Uiso 1 1 calc R . .
H96B H 0.1708 0.6960 0.6935 0.615 Uiso 1 1 calc R . .
H96C H 0.1865 0.6410 0.7383 0.615 Uiso 1 1 calc R . .
C97 C 0.232(3) 0.7105(16) 0.805(2) 0.29(2) Uiso 1 1 d . . .
H97A H 0.2786 0.6899 0.8353 0.349 Uiso 1 1 calc R . .
H97B H 0.2600 0.7440 0.7914 0.349 Uiso 1 1 calc R . .
C98 C 0.171(2) 0.7285(15) 0.860(2) 0.245(16) Uiso 1 1 d . . .
H98A H 0.1209 0.7452 0.8297 0.294 Uiso 1 1 calc R . .
H98B H 0.1494 0.6949 0.8796 0.294 Uiso 1 1 calc R . .
C99 C 0.193(2) 0.7643(14) 0.923(2) 0.233(15) Uiso 1 1 d . . .
H99A H 0.2082 0.8002 0.9053 0.279 Uiso 1 1 calc R . .
H99B H 0.2444 0.7499 0.9541 0.279 Uiso 1 1 calc R . .
C100 C 0.1212(19) 0.7707(12) 0.9684(16) 0.217(13) Uiso 1 1 d . . .
H10B H 0.1393 0.7954 1.0089 0.325 Uiso 1 1 calc R . .
H10C H 0.1072 0.7356 0.9879 0.325 Uiso 1 1 calc R . .
H10D H 0.0699 0.7852 0.9382 0.325 Uiso 1 1 calc R . .

loop_
_atom_site_aniso_label
_atom_site_aniso_U_11
_atom_site_aniso_U_22
_atom_site_aniso_U_33
_atom_site_aniso_U_23
_atom_site_aniso_U_13
_atom_site_aniso_U_12
Pt1 0.02101(16) 0.02529(17) 0.01875(16) 0.00020(12) 0.00157(12) 0.00435(12)
Pt2 0.02285(16) 0.02594(17) 0.01550(15) -0.00226(12) 0.00249(12) 0.00044(13)
Hg1 0.02154(16) 0.03481(19) 0.02732(18) 0.00054(14) 0.00370(13) 0.00713(14)
Hg2 0.03293(18) 0.03014(18) 0.01897(16) -0.00588(12) 0.00401(13) -0.00099(14)
N1 0.027(4) 0.031(4) 0.019(3) 0.004(3) 0.001(3) 0.008(3)
C2 0.022(4) 0.020(4) 0.024(4) -0.001(3) -0.003(3) 0.004(3)
C3 0.024(4) 0.035(5) 0.022(4) -0.001(4) 0.001(3) 0.000(4)
C4 0.020(4) 0.027(4) 0.017(4) 0.003(3) -0.001(3) -0.002(3)
C5 0.029(4) 0.028(4) 0.016(4) -0.002(3) 0.001(3) 0.002(4)
C6 0.017(4) 0.027(4) 0.025(4) 0.002(3) 0.006(3) 0.005(3)
C7 0.024(4) 0.024(4) 0.018(4) -0.001(3) -0.001(3) 0.000(3)
C8 0.022(4) 0.028(4) 0.029(4) -0.006(4) 0.002(4) 0.004(3)
C9 0.027(4) 0.029(5) 0.023(4) -0.012(3) -0.001(3) 0.004(4)
C10 0.028(4) 0.039(5) 0.021(4) -0.003(4) -0.008(4) 0.005(4)
C11 0.031(5) 0.043(5) 0.015(4) 0.004(4) -0.003(3) 0.005(4)
N12 0.025(3) 0.020(3) 0.027(4) -0.002(3) 0.004(3) -0.001(3)
C13 0.027(4) 0.030(5) 0.025(4) 0.005(3) 0.001(4) 0.005(4)
C14 0.026(5) 0.051(6) 0.060(7) -0.003(5) 0.009(5) 0.012(5)
C15 0.044(6) 0.037(6) 0.035(5) 0.000(4) -0.006(4) 0.016(5)
C16 0.053(6) 0.041(6) 0.032(5) 0.011(4) 0.012(5) 0.013(5)
C17 0.034(5) 0.052(6) 0.023(5) -0.013(4) -0.005(4) 0.011(5)
C18 0.070(8) 0.085(9) 0.034(6) -0.030(6) -0.017(6) 0.025(7)
C19 0.067(8) 0.053(7) 0.055(7) -0.028(6) -0.001(6) 0.006(6)
C20 0.061(7) 0.067(8) 0.050(7) -0.021(6) 0.018(6) 0.005(6)
C21 0.039(6) 0.057(7) 0.037(6) -0.026(5) -0.007(4) -0.001(5)
C22 0.037(5) 0.043(6) 0.057(7) 0.014(5) 0.023(5) 0.000(5)
O31 0.017(3) 0.029(3) 0.036(3) 0.006(3) -0.002(3) 0.002(2)
O32 0.026(3) 0.037(4) 0.043(4) 0.011(3) 0.004(3) 0.009(3)
C33 0.023(4) 0.027(4) 0.023(4) -0.004(3) -0.004(3) 0.001(4)
C34 0.026(5) 0.039(6) 0.065(7) 0.011(5) 0.003(5) -0.002(4)
F35 0.063(4) 0.058(4) 0.067(5) -0.005(3) -0.004(4) -0.039(3)
F36 0.040(3) 0.054(4) 0.071(4) 0.016(3) 0.018(3) 0.002(3)
F37 0.044(3) 0.043(3) 0.068(4) 0.030(3) 0.004(3) -0.002(3)
O41 0.033(4) 0.060(5) 0.046(4) -0.011(4) -0.002(3) 0.023(3)
O42 0.095(8) 0.195(14) 0.088(9) -0.060(9) -0.011(7) 0.055(9)
C43 0.067(8) 0.093(10) 0.046(7) 0.008(7) 0.013(7) 0.037(8)
C44 0.049(7) 0.055(8) 0.094(11) 0.011(7) 0.038(7) 0.025(6)
F45 0.096(7) 0.163(10) 0.130(9) -0.047(8) 0.034(6) 0.063(7)
F46 0.080(6) 0.083(6) 0.164(10) 0.014(6) 0.064(6) 0.012(5)
F47 0.045(4) 0.092(6) 0.141(8) 0.039(6) 0.021(5) 0.035(4)
N51 0.025(3) 0.023(4) 0.018(3) 0.000(3) -0.001(3) 0.004(3)
C52 0.023(4) 0.055(6) 0.017(4) -0.002(4) -0.004(3) -0.001(4)
C53 0.028(5) 0.061(7) 0.021(5) -0.006(4) -0.004(4) 0.007(4)
C54 0.029(5) 0.033(5) 0.038(5) -0.008(4) 0.008(4) 0.001(4)
C55 0.019(4) 0.046(6) 0.029(5) -0.002(4) 0.005(4) 0.006(4)
C56 0.031(4) 0.027(4) 0.018(4) 0.002(3) 0.003(3) 0.007(4)
C57 0.020(4) 0.027(4) 0.014(4) -0.003(3) 0.004(3) -0.002(3)
C58 0.030(4) 0.034(5) 0.019(4) 0.000(3) 0.003(3) -0.004(4)
C59 0.031(4) 0.021(4) 0.017(4) 0.000(3) 0.004(3) -0.010(3)
C60 0.028(4) 0.018(4) 0.026(4) 0.004(3) 0.001(3) -0.006(3)
C61 0.020(4) 0.039(5) 0.017(4) -0.002(3) 0.002(3) 0.003(4)
N62 0.025(3) 0.023(4) 0.024(4) 0.003(3) 0.005(3) -0.001(3)
C67 0.032(5) 0.045(6) 0.021(4) -0.003(4) 0.010(4) 0.001(4)
C68 0.032(5) 0.049(6) 0.024(5) -0.015(4) 0.005(4) -0.007(4)
C69 0.037(5) 0.047(6) 0.031(5) -0.010(4) 0.017(4) -0.002(5)
C70 0.054(6) 0.059(7) 0.016(4) 0.002(4) 0.002(4) 0.009(5)
C71 0.058(7) 0.047(6) 0.024(5) -0.007(4) -0.002(5) 0.015(5)
C72 0.056(6) 0.029(5) 0.035(5) 0.007(4) 0.014(5) -0.005(5)
O71 0.039(4) 0.046(4) 0.021(3) -0.008(3) 0.004(3) -0.010(3)
O72 0.031(3) 0.039(4) 0.023(3) -0.002(3) 0.006(3) -0.011(3)
C73 0.021(4) 0.034(5) 0.016(4) 0.000(3) -0.003(3) -0.003(3)
C74 0.050(6) 0.049(6) 0.027(5) 0.002(4) 0.007(4) -0.026(5)
F75 0.129(7) 0.054(4) 0.049(4) -0.017(3) 0.041(4) -0.042(4)
F76 0.036(4) 0.135(7) 0.088(6) 0.049(5) -0.011(4) -0.037(4)
F77 0.077(4) 0.067(4) 0.029(3) 0.004(3) 0.014(3) -0.023(4)
O81 0.047(4) 0.045(4) 0.034(4) -0.013(3) -0.005(3) 0.010(3)
O82 0.162(12) 0.162(12) 0.107(9) -0.084(9) -0.074(9) 0.109(10)
C83 0.051(6) 0.056(7) 0.027(5) -0.015(5) -0.008(5) 0.016(6)
C84 0.097(10) 0.034(6) 0.048(7) -0.015(5) 0.004(7) 0.011(7)
F85 0.112(8) 0.147(9) 0.147(9) -0.097(8) -0.011(7) 0.063(7)
F86 0.150(8) 0.036(4) 0.082(6) -0.011(4) 0.020(5) -0.020(5)
F87 0.141(7) 0.059(4) 0.034(4) -0.017(3) 0.020(4) -0.021(5)

loop_
_atom_type_symbol
_atom_type_description
_atom_type_scat_dispersion_real
_atom_type_scat_dispersion_imag
_atom_type_scat_source
C C 0.0033 0.0016 'International Tables Vol C Tables 4.2.6.8 and 6.1.1.4'
H H 0.0000 0.0000 'International Tables Vol C Tables 4.2.6.8 and 6.1.1.4'
N N 0.0061 0.0033 'International Tables Vol C Tables 4.2.6.8 and 6.1.1.4'
F F 0.0171 0.0103 'International Tables Vol C Tables 4.2.6.8 and 6.1.1.4'
Pt Pt -1.7033 8.3905 'International Tables Vol C Tables 4.2.6.8 and 6.1.1.4'
Hg Hg -2.3894 9.2266 'International Tables Vol C Tables 4.2.6.8 and 6.1.1.4'
O O 0.0106 0.0060 'International Tables Vol C Tables 4.2.6.8 and 6.1.1.4'

loop_
_geom_angle_atom_site_label_1
_geom_angle_atom_site_label_2
_geom_angle_atom_site_label_3
_geom_angle
C22 Pt1 C21 90.0(5)
C22 Pt1 N12 90.2(4)
C21 Pt1 N12 174.3(3)
C22 Pt1 N1 87.4(3)
C21 Pt1 N1 97.7(3)
N12 Pt1 N1 76.5(3)
C22 Pt1 O31 177.2(3)
C21 Pt1 O31 90.0(4)
N12 Pt1 O31 89.5(2)
N1 Pt1 O31 89.8(2)
C22 Pt1 Hg1 89.9(3)
C21 Pt1 Hg1 84.1(3)
N12 Pt1 Hg1 101.66(18)
N1 Pt1 Hg1 176.71(19)
O31 Pt1 Hg1 92.92(14)
C72 Pt2 C71 89.6(4)
C72 Pt2 N51 89.0(3)
C71 Pt2 N51 174.9(3)
C72 Pt2 N62 90.2(3)
C71 Pt2 N62 98.0(3)
N51 Pt2 N62 77.1(2)
C72 Pt2 O72 178.0(3)
C71 Pt2 O72 89.9(4)
N51 Pt2 O72 91.3(2)
N62 Pt2 O72 88.0(2)
C72 Pt2 Hg2 88.3(3)
C71 Pt2 Hg2 84.2(3)
N51 Pt2 Hg2 100.66(17)
N62 Pt2 Hg2 177.31(18)
O72 Pt2 Hg2 93.53(16)
O41 Hg1 Pt1 174.5(2)
O81 Hg2 Pt2 175.09(19)
C2 N1 C6 118.9(7)
C2 N1 Pt1 126.6(6)
C6 N1 Pt1 114.2(5)
N1 C2 C3 123.4(7)
C4 C3 C2 119.3(7)
C3 C4 C5 116.9(7)
C3 C4 C13 120.6(7)
C5 C4 C13 122.6(7)
C4 C5 C6 121.2(7)
N1 C6 C5 120.2(7)
N1 C6 C7 117.0(7)
C5 C6 C7 122.9(7)
N12 C7 C8 121.5(7)
N12 C7 C6 114.9(7)
C8 C7 C6 123.5(7)
C7 C8 C9 121.2(8)
C10 C9 C8 116.4(7)
C10 C9 C17 122.9(7)
C8 C9 C17 120.8(7)
C9 C10 C11 121.1(7)
N12 C11 C10 120.5(8)
C7 N12 C11 119.3(7)
C7 N12 Pt1 116.4(5)
C11 N12 Pt1 124.3(6)
C15 C13 C4 112.5(7)
C15 C13 C14 109.9(8)
C4 C13 C14 108.5(7)
C15 C13 C16 107.8(7)
C4 C13 C16 108.1(7)
C14 C13 C16 110.1(7)
C9 C17 C20 109.1(8)
C9 C17 C18 112.5(8)
C20 C17 C18 110.4(9)
C9 C17 C19 107.8(8)
C20 C17 C19 109.1(9)
C18 C17 C19 107.9(9)
C33 O31 Pt1 122.7(5)
O32 C33 O31 132.0(8)
O32 C33 C34 115.8(8)
O31 C33 C34 112.2(7)
F37 C34 F35 108.1(8)
F37 C34 F36 105.8(9)
F35 C34 F36 105.0(8)
F37 C34 C33 113.8(7)
F35 C34 C33 110.7(9)
F36 C34 C33 113.0(8)
C43 O41 Hg1 114.5(7)
O41 C43 O42 125.2(12)
O41 C43 C44 117.0(12)
O42 C43 C44 116.5(12)
F45 C44 F46 109.0(12)
F45 C44 F47 108.7(11)
F46 C44 F47 101.9(12)
F45 C44 C43 113.9(13)
F46 C44 C43 111.8(11)
F47 C44 C43 110.9(10)
C52 N51 C56 117.6(7)
C52 N51 Pt2 126.5(6)
C56 N51 Pt2 115.5(5)
N51 C52 C53 122.5(8)
C54 C53 C52 121.1(8)
C53 C54 C55 116.5(8)
C53 C54 C63 123.1(9)
C55 C54 C63 120.3(8)
C56 C55 C54 120.6(8)
N51 C56 C55 121.7(8)
N51 C56 C57 114.9(7)
C55 C56 C57 123.4(8)
N62 C57 C58 120.6(7)
N62 C57 C56 116.7(7)
C58 C57 C56 122.7(7)
C57 C58 C59 121.9(8)
C58 C59 C60 115.9(7)
C58 C59 C67 123.0(8)
C60 C59 C67 121.1(7)
C61 C60 C59 120.8(7)
N62 C61 C60 122.1(8)
C57 N62 C61 118.6(7)
C57 N62 Pt2 115.1(5)
C61 N62 Pt2 126.1(5)
C66 C63 C64 112(2)
C66 C63 C64 52.4(16)
C64 C63 C64 136(2)
C66 C63 C66 127.4(18)
C64 C63 C66 34.6(16)
C64 C63 C66 115.7(15)
C66 C63 C54 115.5(17)
C64 C63 C54 111.9(18)
C64 C63 C54 111.6(12)
C66 C63 C54 115.7(11)
C66 C63 C65 52.4(16)
C64 C63 C65 71.0(18)
C64 C63 C65 104.5(14)
C66 C63 C65 103.3(13)
C54 C63 C65 104.3(11)
C66 C63 C65 103.0(19)
C64 C63 C65 111(2)
C64 C63 C65 51.8(14)
C66 C63 C65 77.0(14)
C54 C63 C65 102.5(13)
C65 C63 C65 149.8(16)
C69 C67 C68 109.6(8)
C69 C67 C59 112.7(7)
C68 C67 C59 110.2(7)
C69 C67 C70 108.0(8)
C68 C67 C70 109.6(8)
C59 C67 C70 106.6(7)
C73 O72 Pt2 123.3(5)
O71 C73 O72 129.6(8)
O71 C73 C74 117.6(8)
O72 C73 C74 112.7(7)
F75 C74 F77 106.8(9)
F75 C74 F76 107.5(9)
F77 C74 F76 105.2(8)
F75 C74 C73 114.5(8)
F77 C74 C73 112.7(8)
F76 C74 C73 109.7(8)
C83 O81 Hg2 114.1(6)
O82 C83 O81 128.3(10)
O82 C83 C84 117.3(10)
O81 C83 C84 114.3(9)
F85 C84 F87 108.8(11)
F85 C84 F86 104.7(10)
F87 C84 F86 104.6(10)
F85 C84 C83 115.1(11)
F87 C84 C83 111.5(9)
F86 C84 C83 111.5(11)
C91 C92 C93 112(3)
C94 C93 C92 121(3)
C93 C94 C95 116(2)
C98 C97 C96 130(4)
C99 C98 C97 127(4)
C98 C99 C100 114(3)

loop_
_geom_bond_atom_site_label_1
_geom_bond_atom_site_label_2
_geom_bond_distance
Pt1 C22 2.011(9)
Pt1 C21 2.057(9)
Pt1 N12 2.142(7)
Pt1 N1 2.153(6)
Pt1 O31 2.179(6)
Pt1 Hg1 2.5131(4)
Pt2 C72 2.042(9)
Pt2 C71 2.070(10)
Pt2 N51 2.139(6)
Pt2 N62 2.153(7)
Pt2 O72 2.179(6)
Pt2 Hg2 2.5128(4)
Hg1 O41 2.123(6)
Hg2 O81 2.130(6)
N1 C2 1.321(10)
N1 C6 1.347(10)
C2 C3 1.398(11)
C3 C4 1.383(11)
C4 C5 1.388(10)
C4 C13 1.525(11)
C5 C6 1.409(11)
C6 C7 1.485(11)
C7 N12 1.335(10)
C7 C8 1.364(11)
C8 C9 1.391(11)
C9 C10 1.376(11)
C9 C17 1.529(11)
C10 C11 1.389(12)
C11 N12 1.352(10)
C13 C15 1.522(12)
C13 C14 1.549(12)
C13 C16 1.554(12)
C17 C20 1.536(14)
C17 C18 1.540(13)
C17 C19 1.542(15)
O31 C33 1.257(10)
O32 C33 1.226(10)
C33 C34 1.538(13)
C34 F37 1.332(11)
C34 F35 1.344(12)
C34 F36 1.349(12)
O41 C43 1.214(14)
O42 C43 1.288(16)
C43 C44 1.526(16)
C44 F45 1.261(16)
C44 F46 1.309(15)
C44 F47 1.333(15)
N51 C52 1.328(10)
N51 C56 1.366(10)
C52 C53 1.386(12)
C53 C54 1.356(12)
C54 C55 1.403(12)
C54 C63 1.523(14)
C55 C56 1.370(11)
C56 C57 1.495(11)
C57 N62 1.340(10)
C57 C58 1.381(11)
C58 C59 1.384(11)
C59 C60 1.390(12)
C59 C67 1.533(11)
C60 C61 1.363(11)
C61 N62 1.358(10)
C63 C66 1.42(3)
C63 C64 1.44(4)
C63 C64 1.45(2)
C63 C66 1.48(2)
C63 C65 1.63(2)
C63 C65 1.74(3)
C67 C69 1.520(12)
C67 C68 1.525(12)
C67 C70 1.543(13)
O71 C73 1.215(10)
O72 C73 1.289(10)
C73 C74 1.526(12)
C74 F75 1.317(12)
C74 F77 1.331(10)
C74 F76 1.343(12)
O81 C83 1.219(11)
O82 C83 1.202(13)
C83 C84 1.525(14)
C84 F85 1.306(14)
C84 F87 1.331(13)
C84 F86 1.337(15)
C91 C92 1.51(3)
C92 C93 1.53(3)
C93 C94 1.49(3)
C94 C95 1.49(3)
C96 C97 1.66(5)
C97 C98 1.54(4)
C98 C99 1.47(4)
C99 C100 1.49(3)
